data_4306293
loop_
_publ_author_name
'Christopher D. Carmichael'
'Natalie A. Jones'
'Polly L. Arnold'

_publ_contact_author_email Polly.Arnold@ed.ac.uk
_publ_contact_author_fax '+44 131 650 6453'
_publ_contact_author_name 'Polly L Arnold'
_publ_contact_author_phone '+44 131 650 5429'
_publ_section_title
;
Low-Valent Uranium Iodides: Straightforward Solution Syntheses of UI3 and
UI4 Etherates
;
_journal_name_full 'Inorganic Chemistry'
_journal_page_first 8577
_journal_page_last 8579
_journal_paper_doi 10.1021/ic801138e
_journal_volume 47
_journal_year 2008
_chemical_formula_moiety 'C8 H20 I4 O2 U'
_chemical_formula_sum 'C8 H20 I4 O2 U'
_chemical_formula_weight 893.87
_chemical_name_systematic
;
 ?
;
_space_group_IT_number 142
_symmetry_cell_setting tetragonal
_symmetry_space_group_name_Hall '-I 4bd 2c'
_symmetry_space_group_name_H-M 'I 41/a c d :2'
_atom_sites_solution_hydrogens geom
_atom_sites_solution_primary direct
_atom_sites_solution_secondary difmap
_audit_creation_method SHELXL-97
_cell_angle_alpha 90.00
_cell_angle_beta 90.00
_cell_angle_gamma 90.00
_cell_formula_units_Z 8
_cell_length_a 12.9006(3)
_cell_length_b 12.9006(3)
_cell_length_c 22.9677(7)
_cell_measurement_reflns_used 24055
_cell_measurement_temperature 120(2)
_cell_measurement_theta_max 27.48
_cell_measurement_theta_min 2.91
_cell_volume 3822.41(17)
_computing_cell_refinement 'DENZO (Otwinowskil & Minor, 1997) & 'COLLECT (Hooft, R.W.W., 1998)'
_computing_data_collection 'COLLECT (Hooft, R.W.W., 1998)'
_computing_data_reduction 'DENZO (Otwinowskil & Minor, 1997) & 'COLLECT (Hooft, R.W.W., 1998)'
_computing_molecular_graphics 'ORTEP (Farrugia, 1997)'
_computing_publication_material 'enCIFer (Allen, 2004)'
_computing_structure_refinement 'SHELXL-97 (Sheldrick, 1997)'
_computing_structure_solution 'SIR-92 (Giacovazzo, 1994)'
_diffrn_ambient_temperature 120(2)
_diffrn_detector_area_resol_mean '4096x4096pixels / 62x62mm'
_diffrn_measured_fraction_theta_full 0.995
_diffrn_measured_fraction_theta_max 0.995
_diffrn_measurement_device_type 'Bruker-Nonius APEX II CCD camera on \k-goniostat'
_diffrn_measurement_method '\f & \w scans'
_diffrn_radiation_monochromator '10cm confocal mirrors'
_diffrn_radiation_source 'Bruker-Nonius FR591 rotating anode'
_diffrn_radiation_type MoK\a
_diffrn_radiation_wavelength 0.71073
_diffrn_reflns_av_R_equivalents 0.1124
_diffrn_reflns_av_sigmaI/netI 0.0369
_diffrn_reflns_limit_h_max 16
_diffrn_reflns_limit_h_min -16
_diffrn_reflns_limit_k_max 16
_diffrn_reflns_limit_k_min -16
_diffrn_reflns_limit_l_max 29
_diffrn_reflns_limit_l_min -29
_diffrn_reflns_number 25046
_diffrn_reflns_theta_full 27.57
_diffrn_reflns_theta_max 27.57
_diffrn_reflns_theta_min 3.16
_diffrn_standards_decay_% 0
_diffrn_standards_number 0
_exptl_absorpt_coefficient_mu 14.941
_exptl_absorpt_correction_T_max 0.7456
_exptl_absorpt_correction_T_min 0.4423
_exptl_absorpt_correction_type multi-scan
_exptl_absorpt_process_details SADABS
_exptl_crystal_colour red
_exptl_crystal_density_diffrn 3.107
_exptl_crystal_density_method 'not measured'
_exptl_crystal_description block
_exptl_crystal_F_000 3104
_exptl_crystal_size_max 0.12
_exptl_crystal_size_mid 0.07
_exptl_crystal_size_min 0.04
_refine_diff_density_max 1.197
_refine_diff_density_min -0.955
_refine_diff_density_rms 0.250
_refine_ls_extinction_method none
_refine_ls_goodness_of_fit_ref 1.164
_refine_ls_hydrogen_treatment riding
_refine_ls_matrix_type full
_refine_ls_number_parameters 37
_refine_ls_number_reflns 1108
_refine_ls_number_restraints 0
_refine_ls_restrained_S_all 1.164
_refine_ls_R_factor_all 0.0616
_refine_ls_R_factor_gt 0.0429
_refine_ls_shift/su_max 0.000
_refine_ls_shift/su_mean 0.000
_refine_ls_structure_factor_coef Fsqd
_refine_ls_weighting_details 'calc w=1/[\s^2^(Fo^2^)+146.1434P] where P=(Fo^2^+2Fc^2^)/3'
_refine_ls_weighting_scheme calc
_refine_ls_wR_factor_gt 0.0674
_refine_ls_wR_factor_ref 0.0733
_reflns_number_gt 905
_reflns_number_total 1108
_reflns_threshold_expression >2sigma(I)
_cod_data_source_file ic801138e_si_002.cif
_cod_data_source_block UI4(Et2O)2
_cod_depositor_comments
;
The following automatic conversions were performed:
'_symmetry_cell_setting' value 'Tetragonal' changed to 'tetragonal'
according to '/home/saulius/struct/CIF-dictionaries/cif_core.dic'
dictionary named 'cif_core.dic' version 2.4.1 from 2010-06-29.

Automatic conversion script
Id: cif_fix_enum 1527 2010-12-29 10:47:43Z saulius 
;
_cod_original_sg_symbol_H-M 'I 41/a c d'
_cod_database_code 4306293

loop_
_symmetry_equiv_pos_as_xyz
'x, y, z'
'-x, -y+1/2, z'
'x, -y, -z+1/2'
'-x+1/2, y, -z'
'-y+1/4, -x+1/4, -z+1/4'
'y+3/4, x+1/4, -z+1/4'
'y+1/4, -x+1/4, z+3/4'
'-y+1/4, x+3/4, z+1/4'
'x+1/2, y+1/2, z+1/2'
'-x+1/2, -y+1, z+1/2'
'x+1/2, -y+1/2, -z+1'
'-x+1, y+1/2, -z+1/2'
'-y+3/4, -x+3/4, -z+3/4'
'y+5/4, x+3/4, -z+3/4'
'y+3/4, -x+3/4, z+5/4'
'-y+3/4, x+5/4, z+3/4'
'-x, -y, -z'
'x, y-1/2, -z'
'-x, y, z-1/2'
'x-1/2, -y, z'
'y-1/4, x-1/4, z-1/4'
'-y-3/4, -x-1/4, z-1/4'
'-y-1/4, x-1/4, -z-3/4'
'y-1/4, -x-3/4, -z-1/4'
'-x+1/2, -y+1/2, -z+1/2'
'x+1/2, y, -z+1/2'
'-x+1/2, y+1/2, z'
'x, -y+1/2, z+1/2'
'y+1/4, x+1/4, z+1/4'
'-y-1/4, -x+1/4, z+1/4'
'-y+1/4, x+1/4, -z-1/4'
'y+1/4, -x-1/4, -z+1/4'

loop_
_atom_site_label
_atom_site_type_symbol
_atom_site_fract_x
_atom_site_fract_y
_atom_site_fract_z
_atom_site_U_iso_or_equiv
_atom_site_adp_type
_atom_site_occupancy
_atom_site_symmetry_multiplicity
_atom_site_calc_flag
_atom_site_refinement_flags
_atom_site_disorder_assembly
_atom_site_disorder_group
U1 U 0.0000 0.2500 0.1250 0.01770(16) Uani 1 4 d S . .
I1 I 0.12819(5) 0.34808(5) 0.21668(3) 0.02801(18) Uani 1 1 d . . .
C1 C 0.1401(7) 0.0407(7) 0.1707(4) 0.024(2) Uani 1 1 d . . .
H1A H 0.1094 0.0670 0.2073 0.029 Uiso 1 1 calc R . .
H1B H 0.2146 0.0272 0.1778 0.029 Uiso 1 1 calc R . .
O1 O 0.1297(4) 0.1203(4) 0.1250 0.0234(19) Uani 1 2 d S . .
C2 C 0.0877(9) -0.0586(8) 0.1540(5) 0.035(3) Uani 1 1 d . . .
H2A H 0.0132 -0.0466 0.1496 0.053 Uiso 1 1 calc R . .
H2B H 0.0994 -0.1106 0.1845 0.053 Uiso 1 1 calc R . .
H2C H 0.1164 -0.0837 0.1171 0.053 Uiso 1 1 calc R . .

loop_
_atom_site_aniso_label
_atom_site_aniso_U_11
_atom_site_aniso_U_22
_atom_site_aniso_U_33
_atom_site_aniso_U_23
_atom_site_aniso_U_13
_atom_site_aniso_U_12
U1 0.01641(19) 0.01641(19) 0.0203(3) 0.000 0.000 0.0002(3)
I1 0.0265(3) 0.0285(3) 0.0290(3) -0.0058(3) -0.0057(3) -0.0025(3)
C1 0.023(5) 0.023(5) 0.026(5) 0.000(4) -0.005(4) 0.003(4)
O1 0.023(3) 0.023(3) 0.024(5) -0.002(3) -0.002(3) 0.005(4)
C2 0.047(6) 0.026(5) 0.032(6) 0.011(5) 0.003(5) 0.008(5)

loop_
_atom_type_symbol
_atom_type_description
_atom_type_scat_dispersion_real
_atom_type_scat_dispersion_imag
_atom_type_scat_source
C C 0.0033 0.0016 'International Tables Vol C Tables 4.2.6.8 and 6.1.1.4'
H H 0.0000 0.0000 'International Tables Vol C Tables 4.2.6.8 and 6.1.1.4'
O O 0.0106 0.0060 'International Tables Vol C Tables 4.2.6.8 and 6.1.1.4'
I I -0.4742 1.8119 'International Tables Vol C Tables 4.2.6.8 and 6.1.1.4'
U U -9.6767 9.6646 'International Tables Vol C Tables 4.2.6.8 and 6.1.1.4'

loop_
_geom_angle_atom_site_label_1
_geom_angle_atom_site_label_2
_geom_angle_atom_site_label_3
_geom_angle
_geom_angle_site_symmetry_1
_geom_angle_site_symmetry_3
_geom_angle_publ_flag
O1 U1 O1 180.0 . 2 ?
O1 U1 I1 84.679(12) . . ?
O1 U1 I1 95.321(12) 2 . ?
O1 U1 I1 84.679(12) . 5 ?
O1 U1 I1 95.321(12) 2 5 ?
I1 U1 I1 169.36(2) . 5 ?
O1 U1 I1 95.321(12) . 2 ?
O1 U1 I1 84.679(12) 2 2 ?
I1 U1 I1 89.36(3) . 2 ?
I1 U1 I1 91.63(3) 5 2 ?
O1 U1 I1 95.321(12) . 6_455 ?
O1 U1 I1 84.679(12) 2 6_455 ?
I1 U1 I1 91.63(3) . 6_455 ?
I1 U1 I1 89.36(3) 5 6_455 ?
I1 U1 I1 169.36(2) 2 6_455 ?
O1 C1 C2 111.9(7) . . ?
O1 C1 H1A 109.2 . . ?
C2 C1 H1A 109.2 . . ?
O1 C1 H1B 109.2 . . ?
C2 C1 H1B 109.2 . . ?
H1A C1 H1B 107.9 . . ?
C1 O1 C1 112.3(9) . 5 ?
C1 O1 U1 123.9(5) . . ?
C1 O1 U1 123.9(5) 5 . ?
C1 C2 H2A 109.5 . . ?
C1 C2 H2B 109.5 . . ?
H2A C2 H2B 109.5 . . ?
C1 C2 H2C 109.5 . . ?
H2A C2 H2C 109.5 . . ?
H2B C2 H2C 109.5 . . ?

loop_
_geom_bond_atom_site_label_1
_geom_bond_atom_site_label_2
_geom_bond_distance
_geom_bond_site_symmetry_2
_geom_bond_publ_flag
U1 O1 2.366(8) . ?
U1 O1 2.366(8) 2 ?
U1 I1 2.9614(6) . ?
U1 I1 2.9614(6) 5 ?
U1 I1 2.9614(6) 2 ?
U1 I1 2.9614(6) 6_455 ?
C1 O1 1.475(10) . ?
C1 C2 1.498(14) . ?
C1 H1A 0.9900 . ?
C1 H1B 0.9900 . ?
O1 C1 1.475(10) 5 ?
C2 H2A 0.9800 . ?
C2 H2B 0.9800 . ?
C2 H2C 0.9800 . ?

loop_
_geom_torsion_atom_site_label_1
_geom_torsion_atom_site_label_2
_geom_torsion_atom_site_label_3
_geom_torsion_atom_site_label_4
_geom_torsion
_geom_torsion_site_symmetry_1
_geom_torsion_site_symmetry_2
_geom_torsion_site_symmetry_3
_geom_torsion_site_symmetry_4
_geom_torsion_publ_flag
C2 C1 O1 C1 -84.2(7) . . . 5 ?
C2 C1 O1 U1 95.8(7) . . . . ?
O1 U1 O1 C1 -59.0(4) 2 . . . ?
I1 U1 O1 C1 75.5(4) . . . . ?
I1 U1 O1 C1 -104.5(4) 5 . . . ?
I1 U1 O1 C1 -13.4(4) 2 . . . ?
I1 U1 O1 C1 166.6(4) 6_455 . . . ?
O1 U1 O1 C1 121.0(4) 2 . . 5 ?
I1 U1 O1 C1 -104.5(4) . . . 5 ?
I1 U1 O1 C1 75.5(4) 5 . . 5 ?
I1 U1 O1 C1 166.6(4) 2 . . 5 ?
I1 U1 O1 C1 -13.4(4) 6_455 . . 5 ?
